data_4132711
loop_
_publ_author_name
'Wang, Yaxin'
'Hu, Xiafei'
'Morales-Rivera, Cristian A'
'Li, Guo-Xing'
'Huang, Xin'
'He, Gang'
'Liu, Peng'
'Chen, Gong'

_publ_section_title
;
 Epimerization of Tertiary Carbon Centers via Reversible Radical Cleavage
 of Unactivated C(sp<sup>3</sup>)-H Bonds.
;
_journal_issue 30
_journal_name_full 'Journal of the American Chemical Society'
_journal_page_first 9678
_journal_page_last 9684
_journal_paper_doi 10.1021/jacs.8b05753
_journal_volume 140
_journal_year 2018
_chemical_absolute_configuration R
_chemical_formula_moiety 'C28 H38 O4'
_chemical_formula_sum 'C28 H38 O4'
_chemical_formula_weight 438.58
_space_group_crystal_system orthorhombic
_space_group_IT_number 19
_space_group_name_Hall 'P 2ac 2ab'
_space_group_name_H-M_alt 'P 21 21 21'
_atom_sites_solution_hydrogens geom
_atom_sites_solution_primary direct
_audit_creation_date 2018-04-11
_audit_creation_method
;
Olex2 1.2-beta
(compiled 2018.04.03 svn.r3497 for OlexSys, GUI svn.r5486)
;
_cell_angle_alpha 90
_cell_angle_beta 90
_cell_angle_gamma 90
_cell_formula_units_Z 4
_cell_length_a 7.7029(4)
_cell_length_b 14.6019(6)
_cell_length_c 21.1006(9)
_cell_measurement_reflns_used 3264
_cell_measurement_temperature 120(10)
_cell_measurement_theta_max 27.7640
_cell_measurement_theta_min 3.8610
_cell_volume 2373.33(19)
_computing_cell_refinement 'CrysAlisPro 1.171.38.43f (Rigaku OD, 2015)'
_computing_data_collection 'CrysAlisPro 1.171.38.43f (Rigaku OD, 2015)'
_computing_data_reduction 'CrysAlisPro 1.171.38.43f (Rigaku OD, 2015)'
_computing_molecular_graphics 'Olex2 (Dolomanov et al., 2009)'
_computing_publication_material 'Olex2 (Dolomanov et al., 2009)'
_computing_structure_refinement 'XL (Sheldrick, 2008)'
_computing_structure_solution 'XS (Sheldrick, 2008)'
_diffrn_ambient_environment N~2~
_diffrn_ambient_temperature 120(10)
_diffrn_detector 'CCD plate'
_diffrn_detector_area_resol_mean 16.2116
_diffrn_detector_type Eos
_diffrn_measured_fraction_theta_full 0.998
_diffrn_measured_fraction_theta_max 0.998
_diffrn_measurement_details
;
List of Runs (angles in degrees, time in seconds):

  # Type    Start    End  Width  t~exp~   \w     \q     \k     \f   Frames
--------------------------------------------------------------------------
  1  \w     63.00  91.00   1.00   12.50    --   18.94 178.00 -90.00   28
  2  \w    -30.00  50.00   1.00   12.50    --  -19.25  57.00 -90.00   80
  3  \w    -92.00  39.00   1.00   12.50    --  -19.25   0.00  90.00  131
;
_diffrn_measurement_device 'four-circle diffractometer'
_diffrn_measurement_device_type 'SuperNova, Single source at offset, Eos'
_diffrn_measurement_method '\w scans'
_diffrn_orient_matrix_type 'CrysAlisPro convention (1999,Acta A55,543-557)'
_diffrn_orient_matrix_UB_11 0.0210792000
_diffrn_orient_matrix_UB_12 0.0363735000
_diffrn_orient_matrix_UB_13 -0.0208915000
_diffrn_orient_matrix_UB_21 -0.0863966000
_diffrn_orient_matrix_UB_22 0.0164195000
_diffrn_orient_matrix_UB_23 0.0020661000
_diffrn_orient_matrix_UB_31 0.0236437000
_diffrn_orient_matrix_UB_32 0.0277026000
_diffrn_orient_matrix_UB_33 0.0262783000
_diffrn_radiation_monochromator mirror
_diffrn_radiation_probe x-ray
_diffrn_radiation_type MoK\a
_diffrn_radiation_wavelength 0.71073
_diffrn_reflns_av_R_equivalents 0.0347
_diffrn_reflns_av_unetI/netI 0.0501
_diffrn_reflns_Laue_measured_fraction_full 0.998
_diffrn_reflns_Laue_measured_fraction_max 0.998
_diffrn_reflns_limit_h_max 9
_diffrn_reflns_limit_h_min -7
_diffrn_reflns_limit_k_max 17
_diffrn_reflns_limit_k_min -13
_diffrn_reflns_limit_l_max 25
_diffrn_reflns_limit_l_min -24
_diffrn_reflns_number 9720
_diffrn_reflns_point_group_measured_fraction_full 0.997
_diffrn_reflns_point_group_measured_fraction_max 0.996
_diffrn_reflns_theta_full 25.005
_diffrn_reflns_theta_max 25.005
_diffrn_reflns_theta_min 2.952
_diffrn_source 'micro-focus sealed X-ray tube'
_diffrn_source_type 'SuperNova (Mo) X-ray Source'
_exptl_absorpt_coefficient_mu 0.080
_exptl_absorpt_correction_T_max 1.00000
_exptl_absorpt_correction_T_min 0.69479
_exptl_absorpt_correction_type multi-scan
_exptl_absorpt_process_details
;
CrysAlisPro 1.171.38.43f (Rigaku Oxford Diffraction, 2015)
Empirical absorption correction using spherical harmonics,
 implemented in SCALE3 ABSPACK scaling algorithm.
;
_exptl_crystal_colour 'clear light colourless'
_exptl_crystal_colour_lustre clear
_exptl_crystal_colour_modifier light
_exptl_crystal_colour_primary colourless
_exptl_crystal_density_diffrn 1.227
_exptl_crystal_description block
_exptl_crystal_F_000 952
_exptl_crystal_size_max 0.3
_exptl_crystal_size_mid 0.28
_exptl_crystal_size_min 0.25
_refine_diff_density_max 0.147
_refine_diff_density_min -0.203
_refine_diff_density_rms 0.036
_refine_ls_abs_structure_details
;
 Flack x determined using 1323 quotients [(I+)-(I-)]/[(I+)+(I-)]
 (Parsons, Flack and Wagner, Acta Cryst. B69 (2013) 249-259).
;
_refine_ls_abs_structure_Flack 0.8(7)
_refine_ls_extinction_method none
_refine_ls_goodness_of_fit_ref 1.037
_refine_ls_hydrogen_treatment constr
_refine_ls_matrix_type full
_refine_ls_number_parameters 292
_refine_ls_number_reflns 4167
_refine_ls_number_restraints 0
_refine_ls_restrained_S_all 1.037
_refine_ls_R_factor_all 0.0500
_refine_ls_R_factor_gt 0.0398
_refine_ls_shift/su_max 0.000
_refine_ls_shift/su_mean 0.000
_refine_ls_structure_factor_coef Fsqd
_refine_ls_weighting_details 'w=1/[\s^2^(Fo^2^)+(0.0380P)^2^+0.0890P] where P=(Fo^2^+2Fc^2^)/3'
_refine_ls_weighting_scheme calc
_refine_ls_wR_factor_gt 0.0825
_refine_ls_wR_factor_ref 0.0896
_reflns_Friedel_coverage 0.738
_reflns_Friedel_fraction_full 0.995
_reflns_Friedel_fraction_max 0.994
_reflns_number_gt 3604
_reflns_number_total 4167
_reflns_threshold_expression 'I > 2\s(I)'
_cod_data_source_file ja8b05753_si_003.cif
_cod_data_source_block p170606a
_cod_original_cell_volume 2373.34(19)
_cod_database_code 4132711
_shelx_shelxl_version_number 2014/7
_chemical_oxdiff_formula 'C H O N'
_chemical_oxdiff_usercomment hg-wyx
_shelx_space_group_comment
;
The symmetry employed for this shelxl refinement is uniquely defined
by the following loop, which should always be used as a source of
symmetry information in preference to the above space-group names.
They are only intended as comments.
;
_reflns_odcompleteness_completeness 99.64
_reflns_odcompleteness_iscentric 1
_reflns_odcompleteness_theta 26.32
_olex2_refinement_description
;
1. Fixed Uiso
 At 1.2 times of:
  All C(H) groups, All C(H,H) groups
 At 1.5 times of:
  All C(H,H,H) groups
2.a Ternary CH refined with riding coordinates:
 C17(H17), C3(H3), C7(H7), C11(H11), C12(H12), C19(H19)
2.b Secondary CH2 refined with riding coordinates:
 C15(H15A,H15B), C14(H14A,H14B), C8(H8A,H8B), C4(H4A,H4B), C9(H9A,H9B), C5(H5A,
 H5B), C10(H10A,H10B), C20(H20A,H20B), C21(H21A,H21B)
2.c Aromatic/amide H refined with riding coordinates:
 C24(H24), C28(H28), C25(H25), C27(H27), C26(H26)
2.d Idealised Me refined as rotating group:
 C18(H18A,H18B,H18C), C13(H13A,H13B,H13C), C1(H1A,H1B,H1C)
;
_olex2_submission_special_instructions 'No special instructions were received'
_oxdiff_exptl_absorpt_empirical_details
;
Empirical correction (ABSPACK) includes:
- Absorption correction using spherical harmonics
- Frame scaling
;
_oxdiff_exptl_absorpt_empirical_full_max 1.744
_oxdiff_exptl_absorpt_empirical_full_min 0.518

loop_
_space_group_symop_operation_xyz
'x, y, z'
'-x+1/2, -y, z+1/2'
'x+1/2, -y+1/2, -z'
'-x, y+1/2, -z+1/2'

loop_
_atom_site_label
_atom_site_type_symbol
_atom_site_fract_x
_atom_site_fract_y
_atom_site_fract_z
_atom_site_U_iso_or_equiv
_atom_site_adp_type
_atom_site_occupancy
_atom_site_site_symmetry_order
_atom_site_calc_flag
_atom_site_refinement_flags_posn
O2 O -0.1489(3) -0.34535(12) -0.12552(8) 0.0279(5) Uani 1 1 d .
C6 C -0.1072(4) -0.40086(16) -0.32555(12) 0.0220(6) Uani 1 1 d .
O1 O 0.1060(3) -0.29378(16) -0.08806(10) 0.0444(6) Uani 1 1 d .
C17 C 0.0925(4) -0.37654(16) -0.49725(12) 0.0227(6) Uani 1 1 d .
H17 H 0.0727 -0.3252 -0.5278 0.027 Uiso 1 1 calc R
C15 C 0.0203(4) -0.54167(16) -0.47787(12) 0.0245(6) Uani 1 1 d .
H15A H -0.0309 -0.5976 -0.4967 0.029 Uiso 1 1 calc R
H15B H 0.1422 -0.5556 -0.4666 0.029 Uiso 1 1 calc R
O3 O 0.1707(3) -0.54436(13) -0.70104(9) 0.0357(5) Uani 1 1 d .
O4 O 0.1173(3) -0.42891(12) -0.63345(8) 0.0309(5) Uani 1 1 d .
C3 C -0.0679(4) -0.37038(18) -0.18587(12) 0.0263(6) Uani 1 1 d .
H3 H 0.0558 -0.3882 -0.1786 0.032 Uiso 1 1 calc R
C14 C -0.0792(4) -0.51733(17) -0.41781(12) 0.0254(6) Uani 1 1 d .
H14A H -0.0706 -0.5687 -0.3874 0.031 Uiso 1 1 calc R
H14B H -0.2034 -0.5087 -0.4283 0.031 Uiso 1 1 calc R
C7 C -0.0066(4) -0.31881(17) -0.29637(12) 0.0238(6) Uani 1 1 d .
H7 H 0.1148 -0.3408 -0.2891 0.029 Uiso 1 1 calc R
C11 C 0.0043(4) -0.35032(17) -0.43455(11) 0.0214(6) Uani 1 1 d .
H11 H -0.1169 -0.3311 -0.4451 0.026 Uiso 1 1 calc R
C12 C -0.0094(4) -0.43002(17) -0.38670(11) 0.0214(6) Uani 1 1 d .
H12 H 0.1122 -0.4442 -0.3733 0.026 Uiso 1 1 calc R
C8 C -0.0763(4) -0.29017(18) -0.23150(12) 0.0265(6) Uani 1 1 d .
H8A H -0.0064 -0.2387 -0.2147 0.032 Uiso 1 1 calc R
H8B H -0.1979 -0.2692 -0.2357 0.032 Uiso 1 1 calc R
C23 C 0.0636(3) -0.40316(17) -0.74183(12) 0.0213(6) Uani 1 1 d .
C4 C -0.1691(4) -0.45178(18) -0.21071(12) 0.0282(7) Uani 1 1 d .
H4A H -0.2940 -0.4360 -0.2129 0.034 Uiso 1 1 calc R
H4B H -0.1557 -0.5041 -0.1812 0.034 Uiso 1 1 calc R
C9 C 0.0071(4) -0.23840(17) -0.34254(12) 0.0262(7) Uani 1 1 d .
H9A H -0.1105 -0.2145 -0.3517 0.031 Uiso 1 1 calc R
H9B H 0.0753 -0.1886 -0.3228 0.031 Uiso 1 1 calc R
C5 C -0.1044(4) -0.47949(18) -0.27682(12) 0.0261(6) Uani 1 1 d .
H5A H -0.1776 -0.5302 -0.2928 0.031 Uiso 1 1 calc R
H5B H 0.0159 -0.5027 -0.2731 0.031 Uiso 1 1 calc R
C16 C 0.0179(4) -0.46471(17) -0.52753(12) 0.0233(6) Uani 1 1 d .
C24 C -0.0258(4) -0.32294(17) -0.72895(13) 0.0255(6) Uani 1 1 d .
H24 H -0.0484 -0.3058 -0.6863 0.031 Uiso 1 1 calc R
C10 C 0.0938(4) -0.26753(17) -0.40414(12) 0.0257(6) Uani 1 1 d .
H10A H 0.2168 -0.2829 -0.3956 0.031 Uiso 1 1 calc R
H10B H 0.0917 -0.2156 -0.4343 0.031 Uiso 1 1 calc R
C20 C 0.3292(4) -0.46146(19) -0.55036(13) 0.0317(7) Uani 1 1 d .
H20A H 0.4026 -0.4312 -0.5827 0.038 Uiso 1 1 calc R
H20B H 0.3905 -0.5166 -0.5347 0.038 Uiso 1 1 calc R
C18 C -0.1649(4) -0.45258(19) -0.55427(12) 0.0288(7) Uani 1 1 d .
H18A H -0.1648 -0.4030 -0.5856 0.043 Uiso 1 1 calc GR
H18B H -0.2451 -0.4373 -0.5198 0.043 Uiso 1 1 calc GR
H18C H -0.2022 -0.5096 -0.5746 0.043 Uiso 1 1 calc GR
C28 C 0.0971(4) -0.42706(19) -0.80470(12) 0.0297(7) Uani 1 1 d .
H28 H 0.1586 -0.4819 -0.8139 0.036 Uiso 1 1 calc R
C13 C -0.2976(4) -0.37614(18) -0.34034(12) 0.0273(7) Uani 1 1 d .
H13A H -0.3008 -0.3240 -0.3695 0.041 Uiso 1 1 calc GR
H13B H -0.3576 -0.3599 -0.3010 0.041 Uiso 1 1 calc GR
H13C H -0.3553 -0.4288 -0.3599 0.041 Uiso 1 1 calc GR
C25 C -0.0823(4) -0.2678(2) -0.77812(14) 0.0316(7) Uani 1 1 d .
H25 H -0.1446 -0.2131 -0.7691 0.038 Uiso 1 1 calc R
C2 C -0.0470(4) -0.30814(18) -0.08119(13) 0.0271(6) Uani 1 1 d .
C21 C 0.2903(4) -0.39500(19) -0.49494(13) 0.0294(7) Uani 1 1 d .
H21A H 0.3231 -0.4231 -0.4540 0.035 Uiso 1 1 calc R
H21B H 0.3560 -0.3372 -0.5002 0.035 Uiso 1 1 calc R
C19 C 0.1536(4) -0.48750(19) -0.57852(12) 0.0291(7) Uani 1 1 d .
H19 H 0.1499 -0.5538 -0.5903 0.035 Uiso 1 1 calc R
C27 C 0.0417(4) -0.3717(2) -0.85348(13) 0.0351(8) Uani 1 1 d .
H27 H 0.0654 -0.3882 -0.8961 0.042 Uiso 1 1 calc R
C22 C 0.1234(4) -0.46687(17) -0.69128(12) 0.0233(6) Uani 1 1 d .
C26 C -0.0487(4) -0.2917(2) -0.84043(13) 0.0332(7) Uani 1 1 d .
H26 H -0.0872 -0.2535 -0.8741 0.040 Uiso 1 1 calc R
C1 C -0.1462(4) -0.28989(19) -0.02168(13) 0.0366(8) Uani 1 1 d .
H1A H -0.1745 -0.3481 -0.0010 0.055 Uiso 1 1 calc GR
H1B H -0.2537 -0.2572 -0.0319 0.055 Uiso 1 1 calc GR
H1C H -0.0756 -0.2524 0.0069 0.055 Uiso 1 1 calc GR

loop_
_atom_site_aniso_label
_atom_site_aniso_U_11
_atom_site_aniso_U_22
_atom_site_aniso_U_33
_atom_site_aniso_U_23
_atom_site_aniso_U_13
_atom_site_aniso_U_12
O2 0.0274(11) 0.0361(10) 0.0201(10) -0.0036(9) 0.0017(8) -0.0019(9)
C6 0.0230(16) 0.0222(13) 0.0210(14) -0.0009(12) -0.0010(11) -0.0042(12)
O1 0.0308(14) 0.0688(15) 0.0335(12) -0.0158(11) 0.0033(10) -0.0142(12)
C17 0.0279(16) 0.0201(13) 0.0202(14) 0.0021(12) -0.0014(12) -0.0007(12)
C15 0.0273(16) 0.0213(13) 0.0250(14) -0.0005(12) -0.0048(12) -0.0008(12)
O3 0.0486(14) 0.0289(11) 0.0297(11) -0.0052(9) -0.0014(10) 0.0136(10)
O4 0.0523(14) 0.0224(10) 0.0181(10) 0.0005(8) 0.0006(9) 0.0043(10)
C3 0.0279(17) 0.0316(15) 0.0194(14) 0.0007(13) 0.0013(12) -0.0009(13)
C14 0.0309(17) 0.0224(14) 0.0230(14) 0.0018(12) -0.0017(13) -0.0057(13)
C7 0.0241(15) 0.0270(14) 0.0202(14) 0.0000(12) -0.0016(11) -0.0037(12)
C11 0.0255(15) 0.0191(13) 0.0197(14) 0.0005(12) -0.0035(11) -0.0025(12)
C12 0.0216(15) 0.0217(13) 0.0209(14) 0.0016(12) -0.0039(11) -0.0017(11)
C8 0.0258(16) 0.0298(15) 0.0240(14) -0.0003(13) -0.0033(12) -0.0018(12)
C23 0.0174(14) 0.0249(14) 0.0216(14) -0.0011(12) 0.0000(11) -0.0012(11)
C4 0.0337(17) 0.0295(15) 0.0215(15) 0.0027(12) 0.0035(12) -0.0053(13)
C9 0.0324(17) 0.0211(14) 0.0251(15) -0.0017(12) -0.0017(12) -0.0075(12)
C5 0.0309(17) 0.0242(14) 0.0231(14) 0.0013(12) -0.0005(12) -0.0055(12)
C16 0.0307(16) 0.0211(13) 0.0181(14) -0.0003(12) -0.0039(11) 0.0007(12)
C24 0.0267(16) 0.0271(15) 0.0228(14) -0.0009(13) 0.0056(12) -0.0008(12)
C10 0.0341(17) 0.0212(13) 0.0218(14) 0.0021(12) -0.0032(12) -0.0071(13)
C20 0.0311(18) 0.0332(16) 0.0307(16) 0.0046(14) 0.0050(13) 0.0045(14)
C18 0.0345(18) 0.0287(15) 0.0233(15) -0.0034(13) -0.0083(13) 0.0028(13)
C28 0.0281(17) 0.0355(15) 0.0256(15) -0.0057(14) -0.0006(12) 0.0053(13)
C13 0.0275(17) 0.0290(15) 0.0255(15) -0.0031(13) 0.0003(13) -0.0036(13)
C25 0.0291(17) 0.0291(15) 0.0365(17) 0.0027(14) 0.0014(14) 0.0077(13)
C2 0.0325(19) 0.0237(14) 0.0251(15) 0.0005(13) 0.0022(13) -0.0040(13)
C21 0.0273(17) 0.0333(15) 0.0276(16) 0.0046(14) 0.0010(13) -0.0023(13)
C19 0.0413(19) 0.0243(14) 0.0218(15) 0.0031(13) -0.0007(13) 0.0041(13)
C27 0.039(2) 0.0451(18) 0.0207(15) -0.0016(14) -0.0017(13) 0.0026(15)
C22 0.0193(15) 0.0264(15) 0.0242(15) -0.0054(13) 0.0014(11) -0.0010(12)
C26 0.0308(18) 0.0417(18) 0.0272(16) 0.0071(14) -0.0027(13) 0.0036(14)
C1 0.041(2) 0.0385(17) 0.0299(16) -0.0063(14) 0.0081(14) -0.0112(15)

loop_
_atom_type_symbol
_atom_type_description
_atom_type_scat_dispersion_real
_atom_type_scat_dispersion_imag
_atom_type_scat_source
C C 0.0033 0.0016 'International Tables Vol C Tables 4.2.6.8 and 6.1.1.4'
H H 0.0000 0.0000 'International Tables Vol C Tables 4.2.6.8 and 6.1.1.4'
O O 0.0106 0.0060 'International Tables Vol C Tables 4.2.6.8 and 6.1.1.4'

loop_
_geom_angle_atom_site_label_1
_geom_angle_atom_site_label_2
_geom_angle_atom_site_label_3
_geom_angle
C2 O2 C3 117.4(2)
C12 C6 C7 107.3(2)
C5 C6 C7 107.6(2)
C5 C6 C12 110.1(2)
C5 C6 C13 108.8(2)
C13 C6 C7 112.0(2)
C13 C6 C12 110.9(2)
C11 C17 C16 113.5(2)
C11 C17 C21 116.9(2)
C16 C17 C21 103.5(2)
C14 C15 C16 113.0(2)
C22 O4 C19 118.10(19)
O2 C3 C8 109.9(2)
O2 C3 C4 106.1(2)
C4 C3 C8 111.4(2)
C15 C14 C12 112.0(2)
C8 C7 C6 113.0(2)
C8 C7 C9 112.6(2)
C9 C7 C6 112.0(2)
C17 C11 C12 113.9(2)
C10 C11 C17 111.0(2)
C10 C11 C12 110.59(19)
C14 C12 C6 114.4(2)
C14 C12 C11 111.80(19)
C11 C12 C6 111.7(2)
C3 C8 C7 110.0(2)
C24 C23 C28 119.3(2)
C24 C23 C22 122.8(2)
C28 C23 C22 117.9(2)
C3 C4 C5 110.7(2)
C10 C9 C7 111.1(2)
C4 C5 C6 113.9(2)
C15 C16 C17 108.8(2)
C18 C16 C17 113.5(2)
C18 C16 C15 110.3(2)
C18 C16 C19 113.2(2)
C19 C16 C17 102.5(2)
C19 C16 C15 108.1(2)
C25 C24 C23 120.1(3)
C9 C10 C11 112.4(2)
C19 C20 C21 106.2(2)
C27 C28 C23 120.4(3)
C24 C25 C26 120.4(3)
O2 C2 C1 111.1(2)
O1 C2 O2 124.1(3)
O1 C2 C1 124.8(3)
C17 C21 C20 106.0(2)
O4 C19 C16 107.3(2)
O4 C19 C20 109.3(2)
C20 C19 C16 106.0(2)
C28 C27 C26 120.1(3)
O3 C22 O4 123.6(2)
O3 C22 C23 123.9(2)
O4 C22 C23 112.5(2)
C25 C26 C27 119.7(3)

loop_
_geom_bond_atom_site_label_1
_geom_bond_atom_site_label_2
_geom_bond_distance
O2 C3 1.464(3)
O2 C2 1.337(3)
C6 C7 1.554(3)
C6 C12 1.554(3)
C6 C5 1.541(3)
C6 C13 1.542(4)
O1 C2 1.206(3)
C17 C11 1.536(3)
C17 C16 1.548(3)
C17 C21 1.548(4)
C15 C14 1.523(4)
C15 C16 1.537(3)
O3 C22 1.206(3)
O4 C19 1.468(3)
O4 C22 1.341(3)
C3 C8 1.518(4)
C3 C4 1.515(4)
C14 C12 1.531(3)
C7 C8 1.529(3)
C7 C9 1.529(3)
C11 C12 1.544(3)
C11 C10 1.532(3)
C23 C24 1.386(3)
C23 C28 1.396(3)
C23 C22 1.488(4)
C4 C5 1.536(4)
C9 C10 1.522(4)
C16 C18 1.528(4)
C16 C19 1.536(4)
C24 C25 1.384(4)
C20 C21 1.549(4)
C20 C19 1.525(4)
C28 C27 1.377(4)
C25 C26 1.385(4)
C2 C1 1.494(4)
C27 C26 1.387(4)
